data_1544221
loop_
_publ_author_name
'Dhar, Debanjan'
'Yee, Gereon M.'
'Markle, Todd F.'
'Mayer, James M.'
'Tolman, William B.'

_publ_section_title
;
 Reactivity of the copper(iii)-hydroxide unit with phenols
;
_journal_issue 2
_journal_name_full 'Chem. Sci.'
_journal_page_first 1075
_journal_paper_doi 10.1039/C6SC03039D
_journal_volume 8
_journal_year 2017
_chemical_formula_sum 'C57 H87 Cu N5 O6'
_chemical_formula_weight 1001.85
_chemical_name_systematic PyrCu(II)-nitrophenoxide
_space_group_crystal_system triclinic
_space_group_IT_number 2
_space_group_name_Hall '-P 1'
_space_group_name_H-M_alt 'P -1'
_symmetry_space_group_name_Hall '-P 1'
_symmetry_space_group_name_H-M 'P -1'
_atom_sites_solution_hydrogens geom
_audit_creation_method SHELXL-2014/7
_audit_update_record
;
2016-07-10 deposited with the CCDC.
2016-09-09 downloaded from the CCDC.
;
_cell_angle_alpha 101.482(3)
_cell_angle_beta 112.975(2)
_cell_angle_gamma 93.732(2)
_cell_formula_units_Z 2
_cell_length_a 12.6607(6)
_cell_length_b 15.4354(7)
_cell_length_c 16.1838(9)
_cell_measurement_reflns_used 9535
_cell_measurement_temperature 123(2)
_cell_measurement_theta_max 79.889
_cell_measurement_theta_min 1.391
_cell_volume 2817.6(3)
_computing_cell_refinement 'SAINT, Bruker'
_computing_data_collection 'APEX II, Bruker'
_computing_data_reduction 'SAINT, Bruker'
_computing_structure_refinement 'SHELXL-2014/7 (Sheldrick, 2014)'
_computing_structure_solution 'SHELXS-97 (Sheldrick 2008)'
_diffrn_ambient_temperature 123(2)
_diffrn_measured_fraction_theta_full 0.996
_diffrn_measured_fraction_theta_max 0.981
_diffrn_measurement_device_type 'Bruker D8 Photon II CPAD'
_diffrn_measurement_method '\f and \w scans'
_diffrn_radiation_type CuK\a
_diffrn_radiation_wavelength 1.54178
_diffrn_reflns_av_R_equivalents 0.0400
_diffrn_reflns_av_unetI/netI 0.0268
_diffrn_reflns_Laue_measured_fraction_full 0.996
_diffrn_reflns_Laue_measured_fraction_max 0.981
_diffrn_reflns_limit_h_max 15
_diffrn_reflns_limit_h_min -16
_diffrn_reflns_limit_k_max 19
_diffrn_reflns_limit_k_min -17
_diffrn_reflns_limit_l_max 20
_diffrn_reflns_limit_l_min -20
_diffrn_reflns_number 73182
_diffrn_reflns_point_group_measured_fraction_full 0.996
_diffrn_reflns_point_group_measured_fraction_max 0.981
_diffrn_reflns_theta_full 67.679
_diffrn_reflns_theta_max 79.889
_diffrn_reflns_theta_min 3.058
_diffrn_source micro
_exptl_absorpt_coefficient_mu 0.947
_exptl_absorpt_correction_T_max 0.910
_exptl_absorpt_correction_T_min 0.827
_exptl_absorpt_correction_type multi-scan
_exptl_absorpt_process_details 'SADABS, R. Blessing, 1995'
_exptl_crystal_colour yellow-green
_exptl_crystal_density_diffrn 1.181
_exptl_crystal_density_meas ?
_exptl_crystal_description block
_exptl_crystal_F_000 1082
_exptl_crystal_size_max 0.2
_exptl_crystal_size_mid 0.1
_exptl_crystal_size_min 0.1
_exptl_transmission_factor_max 1.67
_exptl_transmission_factor_min 0.49
_refine_diff_density_max 0.557
_refine_diff_density_min -0.459
_refine_diff_density_rms 0.049
_refine_ls_extinction_method none
_refine_ls_goodness_of_fit_ref 1.025
_refine_ls_hydrogen_treatment constr
_refine_ls_matrix_type full
_refine_ls_number_parameters 636
_refine_ls_number_reflns 12061
_refine_ls_number_restraints 0
_refine_ls_restrained_S_all 1.025
_refine_ls_R_factor_all 0.0478
_refine_ls_R_factor_gt 0.0408
_refine_ls_shift/su_max 0.001
_refine_ls_shift/su_mean 0.000
_refine_ls_structure_factor_coef Fsqd
_refine_ls_weighting_details 'w=1/[\s^2^(Fo^2^)+(0.0373P)^2^+2.2239P] where P=(Fo^2^+2Fc^2^)/3'
_refine_ls_weighting_scheme calc
_refine_ls_wR_factor_gt 0.0983
_refine_ls_wR_factor_ref 0.1036
_reflns_Friedel_coverage 0.000
_reflns_number_gt 10564
_reflns_number_total 12061
_reflns_threshold_expression 'I > 2\s(I)'
_cod_data_source_file c6sc03039d2.cif
_cod_data_source_block 16070_0ma_a
_cod_depositor_comments
;
The following automatic conversions were performed:

'_exptl_crystal_density_meas' value 'not measured' was changed to '?'
- the value is perceived as not measured.

Automatic conversion script
Id: cif_fix_values 4268 2015-11-12 08:31:59Z antanas 

 Adding full bibliography for 1544221.cif.
;
_cod_original_cell_volume 2817.6(2)
_cod_database_code 1544221
_shelx_shelxl_version_number 2014/7
_shelx_space_group_comment
;
The symmetry employed for this shelxl refinement is uniquely defined
by the following loop, which should always be used as a source of
symmetry information in preference to the above space-group names.
They are only intended as comments.
;

loop_
_space_group_symop_operation_xyz
'x, y, z'
'-x, -y, -z'

loop_
_atom_site_label
_atom_site_type_symbol
_atom_site_fract_x
_atom_site_fract_y
_atom_site_fract_z
_atom_site_U_iso_or_equiv
_atom_site_adp_type
_atom_site_occupancy
_atom_site_site_symmetry_order
_atom_site_calc_flag
_atom_site_refinement_flags_posn
_atom_site_refinement_flags_adp
Cu1 Cu 0.25267(2) 0.34301(2) 0.53463(2) 0.02070(7) Uani 1 1 d . .
O1 O 0.16193(10) 0.25370(8) 0.55503(8) 0.0261(2) Uani 1 1 d . .
O2 O 0.32673(11) 0.27469(8) 0.30873(8) 0.0295(3) Uani 1 1 d . .
O3 O 0.31909(11) 0.60590(8) 0.67066(8) 0.0306(3) Uani 1 1 d . .
O4 O 0.39358(11) 0.07168(9) 0.87715(8) 0.0329(3) Uani 1 1 d . .
O5 O 0.21930(12) -0.00260(9) 0.81690(9) 0.0377(3) Uani 1 1 d . .
O6 O 0.16329(16) 0.54902(11) 0.18679(12) 0.0538(4) Uani 1 1 d . .
N1 N 0.27042(12) 0.26495(9) 0.42779(9) 0.0227(3) Uani 1 1 d . .
N2 N 0.31167(11) 0.43341(9) 0.49028(9) 0.0210(3) Uani 1 1 d . .
N3 N 0.27660(12) 0.45062(9) 0.63619(9) 0.0226(3) Uani 1 1 d . .
N4 N 0.29129(13) 0.05626(10) 0.81790(10) 0.0281(3) Uani 1 1 d . .
N5 N 0.46373(12) 0.14397(9) 0.15878(9) 0.0243(3) Uani 1 1 d . .
C1 C 0.23504(14) 0.17039(10) 0.39713(11) 0.0235(3) Uani 1 1 d . .
C2 C 0.30239(15) 0.11472(11) 0.44890(12) 0.0261(3) Uani 1 1 d . .
C3 C 0.41713(16) 0.15493(11) 0.53106(12) 0.0291(4) Uani 1 1 d . .
H3 H 0.4057 0.2113 0.5645 0.035 Uiso 1 1 calc R U
C4 C 0.45931(19) 0.09623(13) 0.59986(13) 0.0383(4) Uani 1 1 d . .
H4A H 0.3977 0.0781 0.6163 0.057 Uiso 1 1 calc R U
H4B H 0.5246 0.1296 0.6544 0.057 Uiso 1 1 calc R U
H4C H 0.4821 0.0441 0.5719 0.057 Uiso 1 1 calc R U
C5 C 0.51089(16) 0.17768(12) 0.49800(13) 0.0334(4) Uani 1 1 d . .
H5A H 0.5252 0.1236 0.4658 0.050 Uiso 1 1 calc R U
H5B H 0.5812 0.2071 0.5504 0.050 Uiso 1 1 calc R U
H5C H 0.4852 0.2166 0.4571 0.050 Uiso 1 1 calc R U
C6 C 0.26243(16) 0.02309(12) 0.42177(13) 0.0311(4) Uani 1 1 d . .
H6 H 0.3064 -0.0144 0.4549 0.037 Uiso 1 1 calc R U
C7 C 0.15833(17) -0.01322(12) 0.34629(14) 0.0350(4) Uani 1 1 d . .
H7 H 0.1323 -0.0745 0.3295 0.042 Uiso 1 1 calc R U
C8 C 0.09305(16) 0.04203(12) 0.29589(13) 0.0323(4) Uani 1 1 d . .
H8 H 0.0234 0.0172 0.2451 0.039 Uiso 1 1 calc R U
C9 C 0.12977(15) 0.13422(11) 0.31980(12) 0.0270(3) Uani 1 1 d . .
C10 C 0.05345(15) 0.19387(12) 0.26632(12) 0.0313(4) Uani 1 1 d . .
H10 H 0.1022 0.2513 0.2797 0.038 Uiso 1 1 calc R U
C11 C -0.04278(18) 0.21229(14) 0.29892(15) 0.0401(4) Uani 1 1 d . .
H11A H -0.0869 0.2532 0.2675 0.060 Uiso 1 1 calc R U
H11B H -0.0089 0.2380 0.3645 0.060 Uiso 1 1 calc R U
H11C H -0.0930 0.1572 0.2853 0.060 Uiso 1 1 calc R U
C12 C 0.0018(2) 0.15452(16) 0.16162(14) 0.0444(5) Uani 1 1 d . .
H12A H -0.0394 0.1968 0.1306 0.067 Uiso 1 1 calc R U
H12B H -0.0507 0.1002 0.1461 0.067 Uiso 1 1 calc R U
H12C H 0.0632 0.1418 0.1425 0.067 Uiso 1 1 calc R U
C13 C 0.30866(14) 0.30733(11) 0.37770(11) 0.0231(3) Uani 1 1 d . .
C14 C 0.33143(13) 0.40761(11) 0.41466(10) 0.0218(3) Uani 1 1 d . .
C15 C 0.37027(14) 0.47143(11) 0.37932(11) 0.0258(3) Uani 1 1 d . .
H15 H 0.3843 0.4547 0.3265 0.031 Uiso 1 1 calc R U
C16 C 0.38763(15) 0.56095(11) 0.42477(12) 0.0281(3) Uani 1 1 d . .
H16 H 0.4126 0.6049 0.4017 0.034 Uiso 1 1 calc R U
C17 C 0.36808(14) 0.58561(11) 0.50450(12) 0.0260(3) Uani 1 1 d . .
H17 H 0.3807 0.6454 0.5357 0.031 Uiso 1 1 calc R U
C18 C 0.32930(13) 0.51836(10) 0.53606(11) 0.0214(3) Uani 1 1 d . .
C19 C 0.30664(14) 0.52978(11) 0.62244(11) 0.0234(3) Uani 1 1 d . .
C20 C 0.26053(14) 0.45022(10) 0.71872(11) 0.0231(3) Uani 1 1 d . .
C21 C 0.14797(15) 0.44287(12) 0.71551(12) 0.0294(4) Uani 1 1 d . .
C22 C 0.04406(16) 0.44106(14) 0.62713(13) 0.0372(4) Uani 1 1 d . .
H22 H 0.0645 0.4180 0.5753 0.045 Uiso 1 1 calc R U
C23 C -0.0634(2) 0.37850(17) 0.61458(19) 0.0582(6) Uani 1 1 d . .
H23A H -0.1208 0.3684 0.5522 0.087 Uiso 1 1 calc R U
H23B H -0.0949 0.4056 0.6568 0.087 Uiso 1 1 calc R U
H23C H -0.0416 0.3224 0.6269 0.087 Uiso 1 1 calc R U
C24 C 0.0164(2) 0.53405(16) 0.62253(16) 0.0482(5) Uani 1 1 d . .
H24A H 0.0845 0.5723 0.6309 0.072 Uiso 1 1 calc R U
H24B H -0.0084 0.5572 0.6705 0.072 Uiso 1 1 calc R U
H24C H -0.0446 0.5318 0.5633 0.072 Uiso 1 1 calc R U
C25 C 0.13464(18) 0.43851(14) 0.79627(14) 0.0391(4) Uani 1 1 d . .
H25 H 0.0607 0.4340 0.7956 0.047 Uiso 1 1 calc R U
C26 C 0.2296(2) 0.44082(14) 0.87716(13) 0.0428(5) Uani 1 1 d . .
H26 H 0.2191 0.4384 0.9305 0.051 Uiso 1 1 calc R U
C27 C 0.33965(18) 0.44672(13) 0.87923(12) 0.0370(4) Uani 1 1 d . .
H27 H 0.4028 0.4477 0.9340 0.044 Uiso 1 1 calc R U
C28 C 0.35777(15) 0.45132(11) 0.80060(11) 0.0279(3) Uani 1 1 d . .
C29 C 0.48022(16) 0.45848(13) 0.80469(13) 0.0349(4) Uani 1 1 d . .
H29 H 0.4735 0.4369 0.7414 0.042 Uiso 1 1 calc R U
C30 C 0.54023(17) 0.55567(14) 0.83931(14) 0.0388(4) Uani 1 1 d . .
H30A H 0.6159 0.5587 0.8386 0.058 Uiso 1 1 calc R U
H30B H 0.5479 0.5789 0.9013 0.058 Uiso 1 1 calc R U
H30C H 0.4947 0.5906 0.7998 0.058 Uiso 1 1 calc R U
C31 C 0.55697(19) 0.40204(15) 0.86382(17) 0.0502(6) Uani 1 1 d . .
H31A H 0.5205 0.3405 0.8411 0.075 Uiso 1 1 calc R U
H31B H 0.5675 0.4231 0.9269 0.075 Uiso 1 1 calc R U
H31C H 0.6312 0.4071 0.8606 0.075 Uiso 1 1 calc R U
C32 C 0.19389(14) 0.20849(10) 0.61749(11) 0.0230(3) Uani 1 1 d . .
C33 C 0.30332(15) 0.23086(11) 0.69479(11) 0.0269(3) Uani 1 1 d . .
H33 H 0.3547 0.2804 0.7017 0.032 Uiso 1 1 calc R U
C34 C 0.33480(15) 0.18096(11) 0.75939(11) 0.0274(3) Uani 1 1 d . .
H34 H 0.4071 0.1964 0.8093 0.033 Uiso 1 1 calc R U
C35 C 0.25788(15) 0.10708(11) 0.74999(11) 0.0249(3) Uani 1 1 d . .
C36 C 0.14915(15) 0.08304(12) 0.67534(12) 0.0292(4) Uani 1 1 d . .
H36 H 0.0979 0.0341 0.6699 0.035 Uiso 1 1 calc R U
C37 C 0.11841(15) 0.13226(12) 0.60996(12) 0.0285(3) Uani 1 1 d . .
H37 H 0.0466 0.1153 0.5596 0.034 Uiso 1 1 calc R U
C38 C 0.37032(15) 0.20219(12) 0.12786(12) 0.0278(3) Uani 1 1 d . .
H38A H 0.3241 0.2008 0.1634 0.033 Uiso 1 1 calc R U
H38B H 0.4081 0.2635 0.1429 0.033 Uiso 1 1 calc R U
C39 C 0.28913(17) 0.17602(14) 0.02590(13) 0.0390(4) Uani 1 1 d . .
H39A H 0.3333 0.1832 -0.0103 0.047 Uiso 1 1 calc R U
H39B H 0.2554 0.1134 0.0088 0.047 Uiso 1 1 calc R U
C40 C 0.19298(18) 0.23187(15) 0.00306(14) 0.0414(5) Uani 1 1 d . .
H40A H 0.2271 0.2946 0.0222 0.050 Uiso 1 1 calc R U
H40B H 0.1479 0.2234 0.0382 0.050 Uiso 1 1 calc R U
C41 C 0.11246(19) 0.20907(16) -0.09885(15) 0.0464(5) Uani 1 1 d . .
H41A H 0.1550 0.2228 -0.1337 0.070 Uiso 1 1 calc R U
H41B H 0.0501 0.2435 -0.1084 0.070 Uiso 1 1 calc R U
H41C H 0.0813 0.1464 -0.1191 0.070 Uiso 1 1 calc R U
C42 C 0.53475(15) 0.13850(11) 0.10114(11) 0.0267(3) Uani 1 1 d . .
H42A H 0.5904 0.0984 0.1207 0.032 Uiso 1 1 calc R U
H42B H 0.4829 0.1121 0.0369 0.032 Uiso 1 1 calc R U
C43 C 0.60014(17) 0.22681(12) 0.10661(13) 0.0337(4) Uani 1 1 d . .
H43A H 0.6498 0.2557 0.1707 0.040 Uiso 1 1 calc R U
H43B H 0.5454 0.2661 0.0822 0.040 Uiso 1 1 calc R U
C44 C 0.67350(18) 0.21106(15) 0.05136(14) 0.0393(4) Uani 1 1 d . .
H44A H 0.7252 0.1693 0.0741 0.047 Uiso 1 1 calc R U
H44B H 0.6229 0.1841 -0.0130 0.047 Uiso 1 1 calc R U
C45 C 0.7449(2) 0.29690(17) 0.05785(19) 0.0524(6) Uani 1 1 d . .
H45A H 0.7887 0.2840 0.0212 0.079 Uiso 1 1 calc R U
H45B H 0.7972 0.3227 0.1212 0.079 Uiso 1 1 calc R U
H45C H 0.6941 0.3384 0.0352 0.079 Uiso 1 1 calc R U
C46 C 0.40949(15) 0.04899(11) 0.14546(11) 0.0266(3) Uani 1 1 d . .
H46A H 0.4705 0.0122 0.1577 0.032 Uiso 1 1 calc R U
H46B H 0.3558 0.0267 0.0810 0.032 Uiso 1 1 calc R U
C47 C 0.34453(16) 0.03628(12) 0.20535(13) 0.0330(4) Uani 1 1 d . .
H47A H 0.2897 0.0781 0.2002 0.040 Uiso 1 1 calc R U
H47B H 0.3992 0.0483 0.2697 0.040 Uiso 1 1 calc R U
C48 C 0.27984(18) -0.05950(13) 0.17399(14) 0.0394(4) Uani 1 1 d . .
H48A H 0.3310 -0.1004 0.1639 0.047 Uiso 1 1 calc R U
H48B H 0.2604 -0.0725 0.2231 0.047 Uiso 1 1 calc R U
C49 C 0.1697(2) -0.07612(18) 0.08635(17) 0.0562(6) Uani 1 1 d . .
H49A H 0.1881 -0.0640 0.0372 0.084 Uiso 1 1 calc R U
H49B H 0.1172 -0.0375 0.0964 0.084 Uiso 1 1 calc R U
H49C H 0.1338 -0.1374 0.0698 0.084 Uiso 1 1 calc R U
C50 C 0.54057(15) 0.18603(11) 0.26043(11) 0.0258(3) Uani 1 1 d . .
H50A H 0.5739 0.2465 0.2663 0.031 Uiso 1 1 calc R U
H50B H 0.4923 0.1901 0.2947 0.031 Uiso 1 1 calc R U
C51 C 0.63868(15) 0.13562(12) 0.30442(12) 0.0291(4) Uani 1 1 d . .
H51A H 0.6067 0.0793 0.3099 0.035 Uiso 1 1 calc R U
H51B H 0.6801 0.1224 0.2652 0.035 Uiso 1 1 calc R U
C52 C 0.72241(15) 0.19085(12) 0.39959(12) 0.0310(4) Uani 1 1 d . .
H52A H 0.6793 0.2083 0.4367 0.037 Uiso 1 1 calc R U
H52B H 0.7584 0.2450 0.3931 0.037 Uiso 1 1 calc R U
C53 C 0.81680(17) 0.14009(14) 0.44956(13) 0.0379(4) Uani 1 1 d . .
H53A H 0.7816 0.0852 0.4541 0.057 Uiso 1 1 calc R U
H53B H 0.8647 0.1761 0.5105 0.057 Uiso 1 1 calc R U
H53C H 0.8637 0.1269 0.4156 0.057 Uiso 1 1 calc R U
C54 C 0.0954(2) 0.47194(17) 0.11565(17) 0.0533(6) Uani 1 1 d . .
H54A H 0.1252 0.4610 0.0683 0.064 Uiso 1 1 calc R U
H54B H 0.0154 0.4814 0.0872 0.064 Uiso 1 1 calc R U
C55 C 0.1011(2) 0.39315(17) 0.15736(19) 0.0576(6) Uani 1 1 d . .
H55A H 0.0541 0.3411 0.1103 0.086 Uiso 1 1 calc R U
H55B H 0.0728 0.4049 0.2049 0.086 Uiso 1 1 calc R U
H55C H 0.1802 0.3830 0.1837 0.086 Uiso 1 1 calc R U
C56 C 0.1484(3) 0.62833(19) 0.1551(2) 0.0681(8) Uani 1 1 d . .
H56A H 0.0675 0.6362 0.1334 0.082 Uiso 1 1 calc R U
H56B H 0.1716 0.6248 0.1042 0.082 Uiso 1 1 calc R U
C57 C 0.2224(4) 0.7058(2) 0.2342(3) 0.0971(12) Uani 1 1 d . .
H57A H 0.3023 0.6972 0.2555 0.146 Uiso 1 1 calc R U
H57B H 0.1980 0.7094 0.2838 0.146 Uiso 1 1 calc R U
H57C H 0.2144 0.7603 0.2139 0.146 Uiso 1 1 calc R U

loop_
_atom_site_aniso_label
_atom_site_aniso_U_11
_atom_site_aniso_U_22
_atom_site_aniso_U_33
_atom_site_aniso_U_23
_atom_site_aniso_U_13
_atom_site_aniso_U_12
Cu1 0.02639(12) 0.01624(12) 0.02146(12) 0.00416(8) 0.01211(9) 0.00367(8)
O1 0.0313(6) 0.0223(6) 0.0271(6) 0.0079(4) 0.0138(5) 0.0031(5)
O2 0.0397(7) 0.0262(6) 0.0286(6) 0.0034(5) 0.0217(5) 0.0062(5)
O3 0.0437(7) 0.0171(6) 0.0311(6) 0.0003(5) 0.0187(5) 0.0017(5)
O4 0.0352(7) 0.0346(7) 0.0258(6) 0.0071(5) 0.0083(5) 0.0131(5)
O5 0.0436(8) 0.0310(7) 0.0417(7) 0.0182(6) 0.0165(6) 0.0050(6)
O6 0.0703(11) 0.0456(9) 0.0541(9) 0.0184(7) 0.0309(8) 0.0138(8)
N1 0.0280(7) 0.0177(6) 0.0245(6) 0.0040(5) 0.0135(5) 0.0049(5)
N2 0.0219(6) 0.0186(6) 0.0226(6) 0.0040(5) 0.0099(5) 0.0029(5)
N3 0.0282(7) 0.0190(6) 0.0213(6) 0.0034(5) 0.0117(5) 0.0028(5)
N4 0.0359(8) 0.0246(7) 0.0262(7) 0.0064(6) 0.0144(6) 0.0116(6)
N5 0.0273(7) 0.0226(7) 0.0232(7) 0.0028(5) 0.0115(6) 0.0074(5)
C1 0.0318(8) 0.0178(8) 0.0255(8) 0.0031(6) 0.0176(7) 0.0041(6)
C2 0.0343(9) 0.0209(8) 0.0286(8) 0.0052(6) 0.0186(7) 0.0073(6)
C3 0.0372(9) 0.0230(8) 0.0285(8) 0.0069(7) 0.0139(7) 0.0106(7)
C4 0.0501(12) 0.0334(10) 0.0343(10) 0.0128(8) 0.0169(9) 0.0168(8)
C5 0.0347(9) 0.0287(9) 0.0351(9) 0.0073(7) 0.0127(8) 0.0066(7)
C6 0.0404(10) 0.0213(8) 0.0377(9) 0.0095(7) 0.0209(8) 0.0086(7)
C7 0.0445(10) 0.0194(8) 0.0441(10) 0.0034(7) 0.0242(9) 0.0002(7)
C8 0.0343(9) 0.0274(9) 0.0335(9) 0.0029(7) 0.0156(8) -0.0027(7)
C9 0.0313(9) 0.0234(8) 0.0287(8) 0.0055(6) 0.0155(7) 0.0027(6)
C10 0.0307(9) 0.0273(9) 0.0328(9) 0.0079(7) 0.0100(7) 0.0006(7)
C11 0.0418(11) 0.0361(11) 0.0424(11) 0.0067(8) 0.0178(9) 0.0125(8)
C12 0.0485(12) 0.0518(13) 0.0345(10) 0.0149(9) 0.0161(9) 0.0135(10)
C13 0.0239(8) 0.0231(8) 0.0235(7) 0.0048(6) 0.0110(6) 0.0055(6)
C14 0.0211(7) 0.0237(8) 0.0214(7) 0.0056(6) 0.0091(6) 0.0059(6)
C15 0.0286(8) 0.0266(8) 0.0265(8) 0.0089(6) 0.0143(7) 0.0061(6)
C16 0.0310(9) 0.0239(8) 0.0341(9) 0.0131(7) 0.0156(7) 0.0033(7)
C17 0.0282(8) 0.0192(8) 0.0311(8) 0.0066(6) 0.0125(7) 0.0039(6)
C18 0.0210(7) 0.0190(7) 0.0235(7) 0.0047(6) 0.0086(6) 0.0044(6)
C19 0.0235(8) 0.0214(8) 0.0239(7) 0.0038(6) 0.0092(6) 0.0031(6)
C20 0.0319(8) 0.0161(7) 0.0217(7) 0.0019(6) 0.0130(6) 0.0024(6)
C21 0.0334(9) 0.0269(9) 0.0274(8) 0.0001(7) 0.0153(7) 0.0021(7)
C22 0.0283(9) 0.0485(12) 0.0314(9) -0.0012(8) 0.0136(8) 0.0081(8)
C23 0.0355(11) 0.0498(14) 0.0697(16) 0.0045(12) 0.0070(11) 0.0005(10)
C24 0.0484(12) 0.0506(13) 0.0455(12) 0.0161(10) 0.0167(10) 0.0109(10)
C25 0.0433(11) 0.0395(11) 0.0384(10) 0.0007(8) 0.0265(9) -0.0033(8)
C26 0.0636(14) 0.0414(11) 0.0284(9) 0.0073(8) 0.0262(9) -0.0001(10)
C27 0.0497(11) 0.0341(10) 0.0228(8) 0.0054(7) 0.0116(8) 0.0047(8)
C28 0.0359(9) 0.0202(8) 0.0246(8) 0.0025(6) 0.0108(7) 0.0039(7)
C29 0.0324(9) 0.0353(10) 0.0277(9) -0.0010(7) 0.0069(7) 0.0059(7)
C30 0.0352(10) 0.0388(11) 0.0368(10) 0.0083(8) 0.0101(8) 0.0012(8)
C31 0.0397(11) 0.0340(11) 0.0545(13) 0.0024(9) 0.0001(10) 0.0062(9)
C32 0.0276(8) 0.0193(8) 0.0252(8) 0.0050(6) 0.0141(6) 0.0053(6)
C33 0.0302(8) 0.0210(8) 0.0277(8) 0.0023(6) 0.0126(7) -0.0016(6)
C34 0.0276(8) 0.0254(8) 0.0249(8) 0.0024(6) 0.0086(7) 0.0028(6)
C35 0.0305(8) 0.0214(8) 0.0247(8) 0.0064(6) 0.0124(7) 0.0080(6)
C36 0.0284(8) 0.0245(8) 0.0348(9) 0.0101(7) 0.0123(7) 0.0016(6)
C37 0.0246(8) 0.0270(9) 0.0306(8) 0.0083(7) 0.0077(7) 0.0012(6)
C38 0.0308(9) 0.0260(8) 0.0287(8) 0.0042(7) 0.0147(7) 0.0109(7)
C39 0.0395(10) 0.0407(11) 0.0311(9) 0.0022(8) 0.0098(8) 0.0186(8)
C40 0.0416(11) 0.0414(11) 0.0407(11) 0.0105(9) 0.0145(9) 0.0184(9)
C41 0.0392(11) 0.0495(13) 0.0441(12) 0.0112(10) 0.0090(9) 0.0185(9)
C42 0.0290(8) 0.0287(9) 0.0254(8) 0.0053(6) 0.0142(7) 0.0106(7)
C43 0.0400(10) 0.0304(9) 0.0387(10) 0.0126(8) 0.0217(8) 0.0113(8)
C44 0.0380(10) 0.0479(12) 0.0408(10) 0.0162(9) 0.0222(9) 0.0108(9)
C45 0.0491(13) 0.0592(15) 0.0706(16) 0.0399(13) 0.0343(12) 0.0176(11)
C46 0.0294(8) 0.0215(8) 0.0271(8) 0.0014(6) 0.0118(7) 0.0043(6)
C47 0.0367(10) 0.0304(9) 0.0310(9) 0.0007(7) 0.0170(8) 0.0006(7)
C48 0.0465(11) 0.0309(10) 0.0425(11) 0.0021(8) 0.0246(9) -0.0014(8)
C49 0.0464(13) 0.0574(15) 0.0516(13) -0.0034(11) 0.0181(11) -0.0138(11)
C50 0.0309(8) 0.0213(8) 0.0224(8) 0.0003(6) 0.0105(7) 0.0040(6)
C51 0.0330(9) 0.0249(9) 0.0271(8) 0.0039(6) 0.0108(7) 0.0064(7)
C52 0.0320(9) 0.0287(9) 0.0287(9) 0.0036(7) 0.0101(7) 0.0060(7)
C53 0.0386(10) 0.0391(11) 0.0321(9) 0.0098(8) 0.0095(8) 0.0098(8)
C54 0.0584(14) 0.0596(15) 0.0475(13) 0.0103(11) 0.0276(11) 0.0184(12)
C55 0.0678(16) 0.0493(14) 0.0616(15) 0.0084(11) 0.0348(13) 0.0117(12)
C56 0.0707(17) 0.0591(17) 0.105(2) 0.0472(16) 0.0522(17) 0.0259(14)
C57 0.133(3) 0.0437(17) 0.140(3) 0.0259(19) 0.082(3) 0.0076(18)

loop_
_atom_type_symbol
_atom_type_description
_atom_type_scat_dispersion_real
_atom_type_scat_dispersion_imag
_atom_type_scat_source
C C 0.0181 0.0091 'International Tables Vol C Tables 4.2.6.8 and 6.1.1.4'
H H 0.0000 0.0000 'International Tables Vol C Tables 4.2.6.8 and 6.1.1.4'
N N 0.0311 0.0180 'International Tables Vol C Tables 4.2.6.8 and 6.1.1.4'
O O 0.0492 0.0322 'International Tables Vol C Tables 4.2.6.8 and 6.1.1.4'
Cu Cu -1.9646 0.5888 'International Tables Vol C Tables 4.2.6.8 and 6.1.1.4'

loop_
_geom_angle_atom_site_label_1
_geom_angle_atom_site_label_2
_geom_angle_atom_site_label_3
_geom_angle
O1 Cu1 N2 166.79(5)
O1 Cu1 N1 96.61(5)
N2 Cu1 N1 80.42(5)
O1 Cu1 N3 103.76(5)
N2 Cu1 N3 80.41(5)
N1 Cu1 N3 159.39(6)
C32 O1 Cu1 128.88(11)
C56 O6 C54 111.8(2)
C13 N1 C1 118.92(13)
C13 N1 Cu1 116.09(10)
C1 N1 Cu1 124.69(10)
C18 N2 C14 123.47(14)
C18 N2 Cu1 118.22(11)
C14 N2 Cu1 118.30(11)
C19 N3 C20 118.24(13)
C19 N3 Cu1 115.79(10)
C20 N3 Cu1 125.92(10)
O5 N4 O4 121.16(14)
O5 N4 C35 119.89(14)
O4 N4 C35 118.95(15)
C46 N5 C38 110.62(13)
C46 N5 C50 110.88(13)
C38 N5 C50 107.01(12)
C46 N5 C42 106.64(12)
C38 N5 C42 110.96(12)
C50 N5 C42 110.77(13)
C9 C1 C2 120.84(15)
C9 C1 N1 119.76(15)
C2 C1 N1 119.25(15)
C6 C2 C1 118.56(16)
C6 C2 C3 121.42(16)
C1 C2 C3 120.01(15)
C2 C3 C5 110.42(14)
C2 C3 C4 114.13(15)
C5 C3 C4 110.01(15)
C2 C3 H3 107.3
C5 C3 H3 107.3
C4 C3 H3 107.3
C3 C4 H4A 109.5
C3 C4 H4B 109.5
H4A C4 H4B 109.5
C3 C4 H4C 109.5
H4A C4 H4C 109.5
H4B C4 H4C 109.5
C3 C5 H5A 109.5
C3 C5 H5B 109.5
H5A C5 H5B 109.5
C3 C5 H5C 109.5
H5A C5 H5C 109.5
H5B C5 H5C 109.5
C7 C6 C2 121.13(17)
C7 C6 H6 119.4
C2 C6 H6 119.4
C6 C7 C8 119.81(16)
C6 C7 H7 120.1
C8 C7 H7 120.1
C7 C8 C9 121.27(17)
C7 C8 H8 119.4
C9 C8 H8 119.4
C8 C9 C1 118.39(16)
C8 C9 C10 120.15(16)
C1 C9 C10 121.37(15)
C9 C10 C11 110.50(15)
C9 C10 C12 112.40(16)
C11 C10 C12 110.48(16)
C9 C10 H10 107.8
C11 C10 H10 107.8
C12 C10 H10 107.8
C10 C11 H11A 109.5
C10 C11 H11B 109.5
H11A C11 H11B 109.5
C10 C11 H11C 109.5
H11A C11 H11C 109.5
H11B C11 H11C 109.5
C10 C12 H12A 109.5
C10 C12 H12B 109.5
H12A C12 H12B 109.5
C10 C12 H12C 109.5
H12A C12 H12C 109.5
H12B C12 H12C 109.5
O2 C13 N1 128.65(15)
O2 C13 C14 119.38(14)
N1 C13 C14 111.97(13)
N2 C14 C15 119.61(15)
N2 C14 C13 113.15(14)
C15 C14 C13 127.24(14)
C14 C15 C16 118.27(15)
C14 C15 H15 120.9
C16 C15 H15 120.9
C15 C16 C17 120.72(15)
C15 C16 H16 119.6
C17 C16 H16 119.6
C18 C17 C16 118.00(15)
C18 C17 H17 121.0
C16 C17 H17 121.0
N2 C18 C17 119.92(14)
N2 C18 C19 113.31(13)
C17 C18 C19 126.74(14)
O3 C19 N3 128.82(15)
O3 C19 C18 119.46(14)
N3 C19 C18 111.71(13)
C21 C20 C28 121.16(15)
C21 C20 N3 119.56(14)
C28 C20 N3 119.14(15)
C25 C21 C20 118.22(17)
C25 C21 C22 120.99(17)
C20 C21 C22 120.78(15)
C24 C22 C21 111.17(17)
C24 C22 C23 110.55(18)
C21 C22 C23 112.31(18)
C24 C22 H22 107.5
C21 C22 H22 107.5
C23 C22 H22 107.5
C22 C23 H23A 109.5
C22 C23 H23B 109.5
H23A C23 H23B 109.5
C22 C23 H23C 109.5
H23A C23 H23C 109.5
H23B C23 H23C 109.5
C22 C24 H24A 109.5
C22 C24 H24B 109.5
H24A C24 H24B 109.5
C22 C24 H24C 109.5
H24A C24 H24C 109.5
H24B C24 H24C 109.5
C26 C25 C21 121.01(18)
C26 C25 H25 119.5
C21 C25 H25 119.5
C27 C26 C25 120.30(17)
C27 C26 H26 119.8
C25 C26 H26 119.8
C26 C27 C28 120.99(18)
C26 C27 H27 119.5
C28 C27 H27 119.5
C27 C28 C20 118.29(17)
C27 C28 C29 120.07(16)
C20 C28 C29 121.64(15)
C28 C29 C30 111.04(15)
C28 C29 C31 113.88(18)
C30 C29 C31 109.27(16)
C28 C29 H29 107.5
C30 C29 H29 107.5
C31 C29 H29 107.5
C29 C30 H30A 109.5
C29 C30 H30B 109.5
H30A C30 H30B 109.5
C29 C30 H30C 109.5
H30A C30 H30C 109.5
H30B C30 H30C 109.5
C29 C31 H31A 109.5
C29 C31 H31B 109.5
H31A C31 H31B 109.5
C29 C31 H31C 109.5
H31A C31 H31C 109.5
H31B C31 H31C 109.5
O1 C32 C33 122.94(15)
O1 C32 C37 119.89(15)
C33 C32 C37 117.17(15)
C34 C33 C32 121.40(15)
C34 C33 H33 119.3
C32 C33 H33 119.3
C33 C34 C35 119.70(16)
C33 C34 H34 120.1
C35 C34 H34 120.1
C34 C35 C36 120.77(15)
C34 C35 N4 119.13(15)
C36 C35 N4 120.10(15)
C37 C36 C35 119.48(16)
C37 C36 H36 120.3
C35 C36 H36 120.3
C36 C37 C32 121.47(16)
C36 C37 H37 119.3
C32 C37 H37 119.3
C39 C38 N5 115.69(13)
C39 C38 H38A 108.4
N5 C38 H38A 108.4
C39 C38 H38B 108.4
N5 C38 H38B 108.4
H38A C38 H38B 107.4
C40 C39 C38 112.08(15)
C40 C39 H39A 109.2
C38 C39 H39A 109.2
C40 C39 H39B 109.2
C38 C39 H39B 109.2
H39A C39 H39B 107.9
C39 C40 C41 113.29(17)
C39 C40 H40A 108.9
C41 C40 H40A 108.9
C39 C40 H40B 108.9
C41 C40 H40B 108.9
H40A C40 H40B 107.7
C40 C41 H41A 109.5
C40 C41 H41B 109.5
H41A C41 H41B 109.5
C40 C41 H41C 109.5
H41A C41 H41C 109.5
H41B C41 H41C 109.5
C43 C42 N5 115.57(13)
C43 C42 H42A 108.4
N5 C42 H42A 108.4
C43 C42 H42B 108.4
N5 C42 H42B 108.4
H42A C42 H42B 107.4
C42 C43 C44 110.11(15)
C42 C43 H43A 109.6
C44 C43 H43A 109.6
C42 C43 H43B 109.6
C44 C43 H43B 109.6
H43A C43 H43B 108.2
C45 C44 C43 112.34(18)
C45 C44 H44A 109.1
C43 C44 H44A 109.1
C45 C44 H44B 109.1
C43 C44 H44B 109.1
H44A C44 H44B 107.9
C44 C45 H45A 109.5
C44 C45 H45B 109.5
H45A C45 H45B 109.5
C44 C45 H45C 109.5
H45A C45 H45C 109.5
H45B C45 H45C 109.5
N5 C46 C47 116.20(13)
N5 C46 H46A 108.2
C47 C46 H46A 108.2
N5 C46 H46B 108.2
C47 C46 H46B 108.2
H46A C46 H46B 107.4
C46 C47 C48 109.92(15)
C46 C47 H47A 109.7
C48 C47 H47A 109.7
C46 C47 H47B 109.7
C48 C47 H47B 109.7
H47A C47 H47B 108.2
C49 C48 C47 113.48(19)
C49 C48 H48A 108.9
C47 C48 H48A 108.9
C49 C48 H48B 108.9
C47 C48 H48B 108.9
H48A C48 H48B 107.7
C48 C49 H49A 109.5
C48 C49 H49B 109.5
H49A C49 H49B 109.5
C48 C49 H49C 109.5
H49A C49 H49C 109.5
H49B C49 H49C 109.5
C51 C50 N5 114.67(13)
C51 C50 H50A 108.6
N5 C50 H50A 108.6
C51 C50 H50B 108.6
N5 C50 H50B 108.6
H50A C50 H50B 107.6
C52 C51 C50 110.56(14)
C52 C51 H51A 109.5
C50 C51 H51A 109.5
C52 C51 H51B 109.5
C50 C51 H51B 109.5
H51A C51 H51B 108.1
C51 C52 C53 112.43(15)
C51 C52 H52A 109.1
C53 C52 H52A 109.1
C51 C52 H52B 109.1
C53 C52 H52B 109.1
H52A C52 H52B 107.8
C52 C53 H53A 109.5
C52 C53 H53B 109.5
H53A C53 H53B 109.5
C52 C53 H53C 109.5
H53A C53 H53C 109.5
H53B C53 H53C 109.5
O6 C54 C55 108.8(2)
O6 C54 H54A 109.9
C55 C54 H54A 109.9
O6 C54 H54B 109.9
C55 C54 H54B 109.9
H54A C54 H54B 108.3
C54 C55 H55A 109.5
C54 C55 H55B 109.5
H55A C55 H55B 109.5
C54 C55 H55C 109.5
H55A C55 H55C 109.5
H55B C55 H55C 109.5
O6 C56 C57 108.2(3)
O6 C56 H56A 110.1
C57 C56 H56A 110.1
O6 C56 H56B 110.1
C57 C56 H56B 110.1
H56A C56 H56B 108.4
C56 C57 H57A 109.5
C56 C57 H57B 109.5
H57A C57 H57B 109.5
C56 C57 H57C 109.5
H57A C57 H57C 109.5
H57B C57 H57C 109.5

loop_
_geom_bond_atom_site_label_1
_geom_bond_atom_site_label_2
_geom_bond_distance
Cu1 O1 1.8976(11)
Cu1 N2 1.9240(13)
Cu1 N1 2.0002(13)
Cu1 N3 2.0029(13)
O1 C32 1.2926(19)
O2 C13 1.2420(19)
O3 C19 1.237(2)
O4 N4 1.2461(19)
O5 N4 1.237(2)
O6 C56 1.415(3)
O6 C54 1.424(3)
N1 C13 1.340(2)
N1 C1 1.425(2)
N2 C18 1.328(2)
N2 C14 1.333(2)
N3 C19 1.342(2)
N3 C20 1.428(2)
N4 C35 1.423(2)
N5 C46 1.515(2)
N5 C38 1.521(2)
N5 C50 1.522(2)
N5 C42 1.523(2)
C1 C9 1.406(2)
C1 C2 1.411(2)
C2 C6 1.391(2)
C2 C3 1.520(2)
C3 C5 1.528(3)
C3 C4 1.532(2)
C3 H3 0.9800
C4 H4A 0.9600
C4 H4B 0.9600
C4 H4C 0.9600
C5 H5A 0.9600
C5 H5B 0.9600
C5 H5C 0.9600
C6 C7 1.385(3)
C6 H6 0.9300
C7 C8 1.385(3)
C7 H7 0.9300
C8 C9 1.395(2)
C8 H8 0.9300
C9 C10 1.520(2)
C10 C11 1.527(3)
C10 C12 1.530(3)
C10 H10 0.9800
C11 H11A 0.9600
C11 H11B 0.9600
C11 H11C 0.9600
C12 H12A 0.9600
C12 H12B 0.9600
C12 H12C 0.9600
C13 C14 1.508(2)
C14 C15 1.386(2)
C15 C16 1.389(2)
C15 H15 0.9300
C16 C17 1.392(2)
C16 H16 0.9300
C17 C18 1.386(2)
C17 H17 0.9300
C18 C19 1.513(2)
C20 C21 1.402(2)
C20 C28 1.409(2)
C21 C25 1.395(2)
C21 C22 1.513(3)
C22 C24 1.508(3)
C22 C23 1.536(3)
C22 H22 0.9800
C23 H23A 0.9600
C23 H23B 0.9600
C23 H23C 0.9600
C24 H24A 0.9600
C24 H24B 0.9600
C24 H24C 0.9600
C25 C26 1.381(3)
C25 H25 0.9300
C26 C27 1.377(3)
C26 H26 0.9300
C27 C28 1.392(2)
C27 H27 0.9300
C28 C29 1.521(3)
C29 C30 1.525(3)
C29 C31 1.528(3)
C29 H29 0.9800
C30 H30A 0.9600
C30 H30B 0.9600
C30 H30C 0.9600
C31 H31A 0.9600
C31 H31B 0.9600
C31 H31C 0.9600
C32 C33 1.420(2)
C32 C37 1.421(2)
C33 C34 1.371(2)
C33 H33 0.9300
C34 C35 1.394(2)
C34 H34 0.9300
C35 C36 1.396(2)
C36 C37 1.373(2)
C36 H36 0.9300
C37 H37 0.9300
C38 C39 1.516(2)
C38 H38A 0.9700
C38 H38B 0.9700
C39 C40 1.508(3)
C39 H39A 0.9700
C39 H39B 0.9700
C40 C41 1.514(3)
C40 H40A 0.9700
C40 H40B 0.9700
C41 H41A 0.9600
C41 H41B 0.9600
C41 H41C 0.9600
C42 C43 1.516(2)
C42 H42A 0.9700
C42 H42B 0.9700
C43 C44 1.521(3)
C43 H43A 0.9700
C43 H43B 0.9700
C44 C45 1.516(3)
C44 H44A 0.9700
C44 H44B 0.9700
C45 H45A 0.9600
C45 H45B 0.9600
C45 H45C 0.9600
C46 C47 1.527(2)
C46 H46A 0.9700
C46 H46B 0.9700
C47 C48 1.527(3)
C47 H47A 0.9700
C47 H47B 0.9700
C48 C49 1.512(3)
C48 H48A 0.9700
C48 H48B 0.9700
C49 H49A 0.9600
C49 H49B 0.9600
C49 H49C 0.9600
C50 C51 1.520(2)
C50 H50A 0.9700
C50 H50B 0.9700
C51 C52 1.519(2)
C51 H51A 0.9700
C51 H51B 0.9700
C52 C53 1.522(3)
C52 H52A 0.9700
C52 H52B 0.9700
C53 H53A 0.9600
C53 H53B 0.9600
C53 H53C 0.9600
C54 C55 1.497(4)
C54 H54A 0.9700
C54 H54B 0.9700
C55 H55A 0.9600
C55 H55B 0.9600
C55 H55C 0.9600
C56 C57 1.501(5)
C56 H56A 0.9700
C56 H56B 0.9700
C57 H57A 0.9600
C57 H57B 0.9600
C57 H57C 0.9600
